data_1511742
loop_
_publ_author_name
'Guerin, R.'
'Wiff, J.P.'
'Saillard, J.Y.'
'Bauer, J.'
'Garland, M.T.'

_publ_section_title
;
 The X-ray and electronic structures of Gd B4
;
_journal_name_full 'Solid State Sciences'
_journal_page_first 705
_journal_page_last 710
_journal_paper_doi 10.1016/S1293-2558(03)00081-5
_journal_volume 5
_journal_year 2003
_chemical_formula_sum 'B4 Gd'
_chemical_name_systematic 'Gd B4'
_space_group_IT_number 127
_symmetry_space_group_name_Hall '-P 4 2ab'
_symmetry_space_group_name_H-M 'P 4/m b m'
_cell_angle_alpha 90
_cell_angle_beta 90
_cell_angle_gamma 90
_cell_formula_units_Z 4
_cell_length_a 7.1316
_cell_length_b 7.1316
_cell_length_c 4.0505
_cell_volume 206.007
_citation_journal_id_ASTM SSSCFJ
_cod_data_source_file boron4-x_76.cif
_cod_data_source_block B4Gd1
_cod_original_cell_volume 206.0073
_cod_original_formula_sum 'B4 Gd1'
_cod_database_code 1511742

loop_
_symmetry_equiv_pos_as_xyz
x,y,z
-y,x,z
-x,-y,z
y,-x,z
x+1/2,-y+1/2,-z
y+1/2,x+1/2,-z
-x+1/2,y+1/2,-z
-y+1/2,-x+1/2,-z
-x,-y,-z
y,-x,-z
x,y,-z
-y,x,-z
-x-1/2,y-1/2,z
-y-1/2,-x-1/2,z
x-1/2,-y-1/2,z
y-1/2,x-1/2,z

loop_
_atom_site_label
_atom_site_type_symbol
_atom_site_fract_x
_atom_site_fract_y
_atom_site_fract_z
_atom_site_occupancy
_atom_site_U_iso_or_equiv
Gd1 Gd+2 0.31746 0.81746 0 1 0.0
B1 B 0 0 0.2029 1 0.0
B3 B 0.4133 0.0867 0.5 1 0.0
B2 B 0.1759 0.038 0.5 0.96 0.0
